data_4031292
loop_
_publ_author_name
'Lee, Mijoon'
'Rucil, Tomas'
'Hesek, Dusan'
'Oliver, Allen G.'
'Fisher, Jed F.'
'Mobashery, Shahriar'

_publ_section_title
;
 Regioselective Control of the SNAr Amination of
 5-Substituted-2,4-Dichloropyrimidines Using Tertiary Amine Nucleophiles.
;
_journal_issue 15
_journal_name_full 'The Journal of organic chemistry'
_journal_page_first 7757
_journal_page_last 7763
_journal_paper_doi 10.1021/acs.joc.5b01044
_journal_volume 80
_journal_year 2015
_chemical_formula_moiety 'C11 H9 Cl N4 O2'
_chemical_formula_sum 'C11 H9 Cl N4 O2'
_chemical_formula_weight 264.67
_chemical_name_common
;
4-Chloro-N-methyl-N-phenyl-5-nitro-2-pyrimidinamine 
;
_space_group_crystal_system monoclinic
_space_group_IT_number 14
_space_group_name_Hall '-P 2yn'
_space_group_name_H-M_alt 'P 1 21/n 1'
_symmetry_space_group_name_Hall '-P 2yn'
_symmetry_space_group_name_H-M 'P 1 21/n 1'
_atom_sites_solution_hydrogens geom
_atom_sites_solution_primary direct
_atom_sites_solution_secondary difmap
_audit_creation_method SHELXL-2014/7
_cell_angle_alpha 90
_cell_angle_beta 108.517(2)
_cell_angle_gamma 90
_cell_formula_units_Z 4
_cell_length_a 9.7969(3)
_cell_length_b 8.3719(3)
_cell_length_c 14.3309(5)
_cell_measurement_reflns_used 8013
_cell_measurement_temperature 120(2)
_cell_measurement_theta_max 31.01
_cell_measurement_theta_min 2.23
_cell_volume 1114.55(7)
_computing_cell_refinement 'Bruker SAINT v7.68A'
_computing_data_collection 'Bruker APEX-II v2010-3'
_computing_data_reduction 'Bruker SAINT v7.68A'
_computing_structure_refinement 'SHELXL-2014/7 (Sheldrick, 2014)'
_computing_structure_solution 'SHELXS-97 (Sheldrick, 2008)'
_diffrn_ambient_temperature 120(2)
_diffrn_detector_area_resol_mean 8.33
_diffrn_measured_fraction_theta_full 1.000
_diffrn_measured_fraction_theta_max 1.000
_diffrn_measurement_device_type 'Bruker Kappa X8-APEX-II'
_diffrn_measurement_method 'combination of \w and \f-scans '
_diffrn_radiation_monochromator graphite
_diffrn_radiation_source 'fine-focus sealed tube'
_diffrn_radiation_type MoK\a
_diffrn_radiation_wavelength 0.71073
_diffrn_reflns_av_R_equivalents 0.0295
_diffrn_reflns_av_unetI/netI 0.0150
_diffrn_reflns_laue_measured_fraction_full 1.000
_diffrn_reflns_laue_measured_fraction_max 1.000
_diffrn_reflns_limit_h_max 12
_diffrn_reflns_limit_h_min -12
_diffrn_reflns_limit_k_max 9
_diffrn_reflns_limit_k_min -10
_diffrn_reflns_limit_l_max 17
_diffrn_reflns_limit_l_min -17
_diffrn_reflns_number 21362
_diffrn_reflns_point_group_measured_fraction_full 1.000
_diffrn_reflns_point_group_measured_fraction_max 1.000
_diffrn_reflns_theta_full 25.242
_diffrn_reflns_theta_max 25.999
_diffrn_reflns_theta_min 2.228
_exptl_absorpt_coefficient_mu 0.342
_exptl_absorpt_correction_T_max 0.7463
_exptl_absorpt_correction_T_min 0.6848
_exptl_absorpt_correction_type multi-scan
_exptl_absorpt_process_details 'SADABS (Sheldrick, 2008)'
_exptl_crystal_colour colorless
_exptl_crystal_density_diffrn 1.577
_exptl_crystal_description rod
_exptl_crystal_F_000 544
_exptl_crystal_size_max 0.27
_exptl_crystal_size_mid 0.14
_exptl_crystal_size_min 0.11
_refine_diff_density_max 0.655
_refine_diff_density_min -0.213
_refine_diff_density_rms 0.050
_refine_ls_extinction_method none
_refine_ls_goodness_of_fit_ref 1.107
_refine_ls_hydrogen_treatment constr
_refine_ls_matrix_type full
_refine_ls_number_parameters 164
_refine_ls_number_reflns 2189
_refine_ls_number_restraints 0
_refine_ls_restrained_S_all 1.107
_refine_ls_R_factor_all 0.0378
_refine_ls_R_factor_gt 0.0324
_refine_ls_shift/su_max 0.010
_refine_ls_shift/su_mean 0.000
_refine_ls_structure_factor_coef Fsqd
_refine_ls_weighting_details 'w=1/[\s^2^(Fo^2^)+(0.0531P)^2^+0.5827P] where P=(Fo^2^+2Fc^2^)/3'
_refine_ls_weighting_scheme calc
_refine_ls_wR_factor_gt 0.0942
_refine_ls_wR_factor_ref 0.0982
_reflns_Friedel_coverage 0.000
_reflns_number_gt 1917
_reflns_number_total 2189
_reflns_threshold_expression 'I > 2\s(I)'
_cod_data_source_file jo5b01044_si_002.cif
_cod_data_source_block 3h
_cod_depositor_comments 'Adding full bibliography for 4031286--4031299.cif.'
_cod_database_code 4031292
_shelx_shelxl_version_number 2014/7
_shelx_space_group_comment
;
The symmetry employed for this shelxl refinement is uniquely defined
by the following loop, which should always be used as a source of
symmetry information in preference to the above space-group names.
They are only intended as comments.
;

loop_
_space_group_symop_operation_xyz
'x, y, z'
'-x+1/2, y+1/2, -z+1/2'
'-x, -y, -z'
'x-1/2, -y-1/2, z-1/2'

loop_
_atom_site_label
_atom_site_type_symbol
_atom_site_fract_x
_atom_site_fract_y
_atom_site_fract_z
_atom_site_U_iso_or_equiv
_atom_site_adp_type
_atom_site_occupancy
_atom_site_site_symmetry_order
_atom_site_calc_flag
_atom_site_refinement_flags_posn
_atom_site_refinement_flags_adp
Cl1 Cl 0.29332(4) 0.33587(5) 0.13809(3) 0.02490(15) Uani 1 1 d . .
O1 O 0.15588(16) 0.38807(18) 0.28461(11) 0.0384(4) Uani 1 1 d . .
O2 O 0.18052(13) 0.21939(16) 0.40179(9) 0.0253(3) Uani 1 1 d . .
N1 N 0.57302(15) 0.08495(18) 0.40422(10) 0.0211(3) Uani 1 1 d . .
N2 N 0.72325(15) 0.03943(18) 0.31179(10) 0.0205(3) Uani 1 1 d . .
N3 N 0.51883(15) 0.18571(16) 0.23878(10) 0.0187(3) Uani 1 1 d . .
N5 N 0.22190(15) 0.28180(17) 0.33756(11) 0.0210(3) Uani 1 1 d . .
C2 C 0.60196(17) 0.1047(2) 0.31849(12) 0.0185(3) Uani 1 1 d . .
C4 C 0.39753(17) 0.24358(19) 0.24403(12) 0.0182(3) Uani 1 1 d . .
C5 C 0.35553(17) 0.2259(2) 0.32769(12) 0.0185(3) Uani 1 1 d . .
C6 C 0.44943(18) 0.1449(2) 0.40619(12) 0.0197(4) Uani 1 1 d . .
H6 H 0.4242 0.1320 0.4631 0.024 Uiso 1 1 calc R U
C7 C 0.8250(2) -0.0374(3) 0.39777(13) 0.0295(4) Uani 1 1 d . .
H7A H 0.8663 0.0416 0.4472 0.044 Uiso 1 1 calc R U
H7B H 0.9000 -0.0882 0.3788 0.044 Uiso 1 1 calc R U
H7C H 0.7754 -0.1160 0.4237 0.044 Uiso 1 1 calc R U
C8 C 0.75565(18) 0.0344(2) 0.22090(12) 0.0195(4) Uani 1 1 d . .
C9 C 0.66215(19) -0.0386(2) 0.13913(13) 0.0223(4) Uani 1 1 d . .
H9 H 0.5743 -0.0782 0.1409 0.027 Uiso 1 1 calc R U
C10 C 0.7003(2) -0.0524(2) 0.05455(13) 0.0277(4) Uani 1 1 d . .
H10 H 0.6377 -0.1013 -0.0009 0.033 Uiso 1 1 calc R U
C11 C 0.8315(2) 0.0062(2) 0.05182(13) 0.0284(4) Uani 1 1 d . .
H11 H 0.8575 -0.0052 -0.0048 0.034 Uiso 1 1 calc R U
C12 C 0.9227(2) 0.0813(2) 0.13305(14) 0.0287(4) Uani 1 1 d . .
H12 H 1.0098 0.1224 0.1309 0.034 Uiso 1 1 calc R U
C13 C 0.88526(19) 0.0960(2) 0.21843(13) 0.0252(4) Uani 1 1 d . .
H13 H 0.9469 0.1469 0.2734 0.030 Uiso 1 1 calc R U

loop_
_atom_site_aniso_label
_atom_site_aniso_U_11
_atom_site_aniso_U_22
_atom_site_aniso_U_33
_atom_site_aniso_U_23
_atom_site_aniso_U_13
_atom_site_aniso_U_12
Cl1 0.0238(2) 0.0287(3) 0.0228(2) 0.00693(17) 0.00824(17) 0.00886(17)
O1 0.0374(8) 0.0372(8) 0.0488(9) 0.0202(7) 0.0252(7) 0.0212(7)
O2 0.0226(6) 0.0315(7) 0.0258(6) 0.0014(5) 0.0133(5) 0.0003(5)
N1 0.0180(7) 0.0250(7) 0.0210(7) -0.0002(6) 0.0073(6) 0.0019(6)
N2 0.0152(7) 0.0275(8) 0.0189(7) 0.0010(6) 0.0057(6) 0.0048(6)
N3 0.0168(7) 0.0172(7) 0.0227(7) -0.0002(6) 0.0072(6) -0.0006(5)
N5 0.0193(7) 0.0213(7) 0.0244(8) -0.0019(6) 0.0097(6) 0.0004(6)
C2 0.0158(8) 0.0182(8) 0.0211(8) -0.0021(6) 0.0052(6) -0.0018(6)
C4 0.0170(8) 0.0136(8) 0.0228(9) -0.0004(6) 0.0048(7) -0.0016(6)
C5 0.0162(8) 0.0163(8) 0.0249(9) -0.0030(6) 0.0092(7) -0.0009(6)
C6 0.0201(8) 0.0209(8) 0.0201(8) -0.0024(6) 0.0091(7) -0.0016(6)
C7 0.0225(9) 0.0443(12) 0.0204(9) 0.0039(8) 0.0051(7) 0.0129(8)
C8 0.0182(8) 0.0201(8) 0.0217(8) 0.0023(7) 0.0083(7) 0.0057(6)
C9 0.0183(8) 0.0248(9) 0.0238(9) 0.0005(7) 0.0066(7) 0.0011(7)
C10 0.0276(9) 0.0315(10) 0.0219(9) -0.0028(7) 0.0050(7) 0.0059(8)
C11 0.0321(10) 0.0343(10) 0.0231(9) 0.0069(8) 0.0148(8) 0.0128(8)
C12 0.0230(9) 0.0315(10) 0.0364(10) 0.0062(8) 0.0164(8) 0.0039(8)
C13 0.0183(8) 0.0286(9) 0.0288(9) -0.0023(8) 0.0076(7) 0.0009(7)

loop_
_atom_type_symbol
_atom_type_description
_atom_type_scat_dispersion_real
_atom_type_scat_dispersion_imag
_atom_type_scat_source
C C 0.0033 0.0016 'International Tables Vol C Tables 4.2.6.8 and 6.1.1.4'
H H 0.0000 0.0000 'International Tables Vol C Tables 4.2.6.8 and 6.1.1.4'
N N 0.0061 0.0033 'International Tables Vol C Tables 4.2.6.8 and 6.1.1.4'
O O 0.0106 0.0060 'International Tables Vol C Tables 4.2.6.8 and 6.1.1.4'
Cl Cl 0.1484 0.1585 'International Tables Vol C Tables 4.2.6.8 and 6.1.1.4'

loop_
_geom_angle_atom_site_label_1
_geom_angle_atom_site_label_2
_geom_angle_atom_site_label_3
_geom_angle
C6 N1 C2 115.50(14)
C2 N2 C8 122.28(14)
C2 N2 C7 120.09(14)
C8 N2 C7 117.56(13)
C4 N3 C2 116.79(14)
O1 N5 O2 122.73(14)
O1 N5 C5 119.85(14)
O2 N5 C5 117.41(14)
N2 C2 N3 116.95(14)
N2 C2 N1 117.45(15)
N3 C2 N1 125.60(15)
N3 C4 C5 122.15(15)
N3 C4 Cl1 114.28(13)
C5 C4 Cl1 123.53(13)
C6 C5 C4 116.74(15)
C6 C5 N5 118.05(15)
C4 C5 N5 125.19(15)
N1 C6 C5 123.14(16)
N1 C6 H6 118.4
C5 C6 H6 118.4
N2 C7 H7A 109.5
N2 C7 H7B 109.5
H7A C7 H7B 109.5
N2 C7 H7C 109.5
H7A C7 H7C 109.5
H7B C7 H7C 109.5
C9 C8 C13 120.76(16)
C9 C8 N2 120.34(15)
C13 C8 N2 118.81(15)
C8 C9 C10 119.36(17)
C8 C9 H9 120.3
C10 C9 H9 120.3
C9 C10 C11 120.40(17)
C9 C10 H10 119.8
C11 C10 H10 119.8
C12 C11 C10 119.78(17)
C12 C11 H11 120.1
C10 C11 H11 120.1
C11 C12 C13 120.28(17)
C11 C12 H12 119.9
C13 C12 H12 119.9
C8 C13 C12 119.40(17)
C8 C13 H13 120.3
C12 C13 H13 120.3

loop_
_geom_bond_atom_site_label_1
_geom_bond_atom_site_label_2
_geom_bond_distance
Cl1 C4 1.7204(17)
O1 N5 1.214(2)
O2 N5 1.2335(19)
N1 C6 1.319(2)
N1 C2 1.356(2)
N2 C2 1.339(2)
N2 C8 1.436(2)
N2 C7 1.465(2)
N3 C4 1.307(2)
N3 C2 1.356(2)
N5 C5 1.439(2)
C4 C5 1.394(2)
C5 C6 1.384(2)
C6 H6 0.9300
C7 H7A 0.9600
C7 H7B 0.9600
C7 H7C 0.9600
C8 C9 1.380(2)
C8 C13 1.382(2)
C9 C10 1.382(3)
C9 H9 0.9300
C10 C11 1.388(3)
C10 H10 0.9300
C11 C12 1.374(3)
C11 H11 0.9300
C12 C13 1.390(3)
C12 H12 0.9300
C13 H13 0.9300

loop_
_geom_torsion_atom_site_label_1
_geom_torsion_atom_site_label_2
_geom_torsion_atom_site_label_3
_geom_torsion_atom_site_label_4
_geom_torsion
C8 N2 C2 N3 -8.7(2)
C7 N2 C2 N3 174.46(15)
C8 N2 C2 N1 171.63(15)
C7 N2 C2 N1 -5.2(2)
C4 N3 C2 N2 177.23(14)
C4 N3 C2 N1 -3.1(2)
C6 N1 C2 N2 -177.07(15)
C6 N1 C2 N3 3.3(2)
C2 N3 C4 C5 1.0(2)
C2 N3 C4 Cl1 -176.81(12)
N3 C4 C5 C6 0.6(2)
Cl1 C4 C5 C6 178.22(12)
N3 C4 C5 N5 -177.93(15)
Cl1 C4 C5 N5 -0.3(2)
O1 N5 C5 C6 159.72(16)
O2 N5 C5 C6 -19.3(2)
O1 N5 C5 C4 -21.7(3)
O2 N5 C5 C4 159.28(16)
C2 N1 C6 C5 -1.4(2)
C4 C5 C6 N1 -0.4(2)
N5 C5 C6 N1 178.25(15)
C2 N2 C8 C9 -57.4(2)
C7 N2 C8 C9 119.53(18)
C2 N2 C8 C13 126.05(18)
C7 N2 C8 C13 -57.0(2)
C13 C8 C9 C10 1.2(3)
N2 C8 C9 C10 -175.33(16)
C8 C9 C10 C11 0.1(3)
C9 C10 C11 C12 -1.3(3)
C10 C11 C12 C13 1.2(3)
C9 C8 C13 C12 -1.3(3)
N2 C8 C13 C12 175.27(16)
C11 C12 C13 C8 0.1(3)
